data_7226666
loop_
_publ_author_name
'Pliquett, Daniel'
'Schulz, Peter S.'
'Heinemann, Frank W.'
'Bause, Angela'
'Wasserscheid, Peter'

_publ_section_title
;
 Liquid silver tris(perfluoroethyl)trifluorophosphate salts as new media
 for propene/propane separation.
;
_journal_issue 40
_journal_name_full 'Physical chemistry chemical physics : PCCP'
_journal_page_first 28242
_journal_page_last 28253
_journal_paper_doi 10.1039/c6cp05653a
_journal_volume 18
_journal_year 2016
_chemical_formula_moiety 'C6 F18 P, C4 H6 Ag N2'
_chemical_formula_sum 'C10 H6 Ag F18 N2 P'
_chemical_formula_weight 635.01
_chemical_properties_physical
', Air-sensitive,Moisture-sensitive,Hygroscopic,Heat-sensitive,Oxygen-sensitive,Light-sensitive'
_space_group_crystal_system monoclinic
_space_group_IT_number 14
_space_group_name_Hall '-P 2yn'
_space_group_name_H-M_alt 'P 1 21/n 1'
_symmetry_space_group_name_Hall '-P 2yn'
_symmetry_space_group_name_H-M 'P 1 21/n 1'
_atom_sites_solution_hydrogens geom
_audit_creation_method SHELXL-2014/6
_audit_update_record
;
2016-08-08 deposited with the CCDC.
2016-09-26 downloaded from the CCDC.
;
_cell_angle_alpha 90
_cell_angle_beta 93.695(3)
_cell_angle_gamma 90
_cell_formula_units_Z 4
_cell_length_a 9.6624(19)
_cell_length_b 14.990(3)
_cell_length_c 12.850(3)
_cell_measurement_reflns_used 9939
_cell_measurement_temperature 100(2)
_cell_measurement_theta_max 28.60
_cell_measurement_theta_min 2.51
_cell_volume 1857.3(7)
_computing_cell_refinement 'Bruker SAINT'
_computing_data_collection 'Bruker APEX2'
_computing_data_reduction 'Bruker SAINT'
_computing_molecular_graphics 'SHELXTL 6.12 (Bruker AXS, 2002)'
_computing_publication_material 'SHELXTL 6.12 (Bruker AXS, 2002)'
_computing_structure_refinement 'SHELXL-2014/6 (Sheldrick, 2014)'
_computing_structure_solution 'SHELXTL 6.12 (Bruker AXS, 2002)'
_diffrn_ambient_temperature 100(2)
_diffrn_detector_area_resol_mean 83.33
_diffrn_measured_fraction_theta_full 1.000
_diffrn_measured_fraction_theta_max 1.000
_diffrn_measurement_device_type 'Bruker Kappa APEX II CCD area detector'
_diffrn_measurement_method 'phi and omega scans'
_diffrn_radiation_monochromator 'Quazar focussing montel optics'
_diffrn_radiation_source 'ImuS micro-focus tube'
_diffrn_radiation_type MoK\a
_diffrn_radiation_wavelength 0.71073
_diffrn_reflns_av_R_equivalents 0.0342
_diffrn_reflns_av_unetI/netI 0.0230
_diffrn_reflns_Laue_measured_fraction_full 1.000
_diffrn_reflns_Laue_measured_fraction_max 1.000
_diffrn_reflns_limit_h_max 12
_diffrn_reflns_limit_h_min -13
_diffrn_reflns_limit_k_max 20
_diffrn_reflns_limit_k_min -20
_diffrn_reflns_limit_l_max 17
_diffrn_reflns_limit_l_min -17
_diffrn_reflns_number 29076
_diffrn_reflns_point_group_measured_fraction_full 1.000
_diffrn_reflns_point_group_measured_fraction_max 1.000
_diffrn_reflns_theta_full 25.242
_diffrn_reflns_theta_max 28.677
_diffrn_reflns_theta_min 2.090
_exptl_absorpt_coefficient_mu 1.347
_exptl_absorpt_correction_T_max 0.746
_exptl_absorpt_correction_T_min 0.697
_exptl_absorpt_correction_type multi-scan
_exptl_absorpt_process_details 'SADABS, Bruker-AXS, 2009'
_exptl_crystal_colour colorless
_exptl_crystal_density_diffrn 2.271
_exptl_crystal_description block
_exptl_crystal_F_000 1216
_exptl_crystal_recrystallization_method 'Re-crystallisation from solvent: acetonitrile'
_exptl_crystal_size_max 0.240
_exptl_crystal_size_mid 0.180
_exptl_crystal_size_min 0.120
_refine_diff_density_max 0.418
_refine_diff_density_min -0.332
_refine_diff_density_rms 0.064
_refine_ls_extinction_method none
_refine_ls_goodness_of_fit_ref 1.068
_refine_ls_hydrogen_treatment constr
_refine_ls_matrix_type full
_refine_ls_number_parameters 508
_refine_ls_number_reflns 4778
_refine_ls_number_restraints 18
_refine_ls_restrained_S_all 1.067
_refine_ls_R_factor_all 0.0340
_refine_ls_R_factor_gt 0.0227
_refine_ls_shift/su_max 0.001
_refine_ls_shift/su_mean 0.000
_refine_ls_structure_factor_coef Fsqd
_refine_ls_weighting_details 'w=1/[\s^2^(Fo^2^)+(0.0239P)^2^+0.7294P] where P=(Fo^2^+2Fc^2^)/3'
_refine_ls_weighting_scheme calc
_refine_ls_wR_factor_gt 0.0494
_refine_ls_wR_factor_ref 0.0552
_reflns_Friedel_coverage 0.000
_reflns_number_gt 3951
_reflns_number_total 4778
_reflns_threshold_expression 'I > 2\s(I)'
_cod_data_source_file c6cp05653a1.cif
_cod_data_source_block crt1403
_cod_depositor_comments 'Adding full bibliography for 7226665--7226667.cif.'
_cod_original_cell_volume 1857.3(6)
_cod_database_code 7226666
_shelx_space_group_comment
;
The symmetry employed for this shelxl refinement is uniquely defined
by the following loop, which should always be used as a source of
symmetry information in preference to the above space-group names.
They are only intended as comments.
;
_shelx_estimated_absorpt_t_min 0.738
_shelx_estimated_absorpt_t_max 0.855
_shelxl_version_number 2014/6

loop_
_space_group_symop_operation_xyz
'x, y, z'
'-x+1/2, y+1/2, -z+1/2'
'-x, -y, -z'
'x-1/2, -y-1/2, z-1/2'

loop_
_atom_site_label
_atom_site_type_symbol
_atom_site_fract_x
_atom_site_fract_y
_atom_site_fract_z
_atom_site_U_iso_or_equiv
_atom_site_adp_type
_atom_site_occupancy
_atom_site_site_symmetry_order
_atom_site_calc_flag
_atom_site_refinement_flags_posn
_atom_site_refinement_flags_adp
_atom_site_refinement_flags_occupancy
_atom_site_disorder_assembly
_atom_site_disorder_group
Ag1 Ag 0.84921(2) 0.41167(2) 0.56124(2) 0.02839(5) Uani 1 1 d . . . A 4
N1 N 0.75821(18) 0.41646(11) 0.70463(13) 0.0288(4) Uani 1 1 d . . . A 4
N2 N 0.95088(17) 0.40448(11) 0.42207(13) 0.0289(4) Uani 1 1 d . . . A 4
C1 C 0.7034(2) 0.41081(13) 0.77933(16) 0.0280(4) Uani 1 1 d . . . A 4
C2 C 0.6333(2) 0.40321(16) 0.87610(19) 0.0421(5) Uani 1 1 d . . . A 4
H2A H 0.5602 0.3579 0.8679 0.063 Uiso 1 1 calc R U . A 4
H2B H 0.5920 0.4608 0.8926 0.063 Uiso 1 1 calc R U . A 4
H2C H 0.7005 0.3858 0.9328 0.063 Uiso 1 1 calc R U . A 4
C3 C 0.9905(2) 0.39125(13) 0.34245(16) 0.0288(4) Uani 1 1 d . . . A 4
C4 C 1.0409(3) 0.37370(18) 0.24045(17) 0.0454(6) Uani 1 1 d . . . A 4
H4A H 1.1327 0.3458 0.2487 0.068 Uiso 1 1 calc R U . A 4
H4B H 1.0477 0.4300 0.2023 0.068 Uiso 1 1 calc R U . A 4
H4C H 0.9765 0.3335 0.2015 0.068 Uiso 1 1 calc R U . A 4
P1 P 0.51987(5) 0.26334(3) 0.42067(3) 0.01991(10) Uani 1 1 d . . . B 4
C5 C 0.3631(4) 0.3331(2) 0.4476(3) 0.0213(7) Uani 0.5357(9) 1 d . . P C 1
C6 C 0.3271(13) 0.3537(9) 0.5672(11) 0.0233(17) Uani 0.5357(9) 1 d . U P C 1
C7 C 0.6962(3) 0.1957(2) 0.4121(3) 0.0216(7) Uani 0.5357(9) 1 d . . P C 1
C8 C 0.6919(18) 0.0919(8) 0.4150(10) 0.030(2) Uani 0.5357(9) 1 d . . P C 1
C9 C 0.5021(3) 0.2856(2) 0.2686(2) 0.0211(7) Uani 0.5357(9) 1 d . . P C 1
C10 C 0.5721(4) 0.3646(3) 0.2146(3) 0.0280(8) Uani 0.5357(9) 1 d . . P C 1
F1 F 0.43151(19) 0.17508(13) 0.39837(15) 0.0246(4) Uani 0.5357(9) 1 d . . P C 1
F2 F 0.5415(2) 0.24116(14) 0.54261(15) 0.0240(4) Uani 0.5357(9) 1 d . . P C 1
F3 F 0.61999(18) 0.35389(12) 0.43576(13) 0.0196(4) Uani 0.5357(9) 1 d . . P C 1
F4 F 0.3567(9) 0.4127(6) 0.3963(7) 0.043(3) Uani 0.5357(9) 1 d . . P C 1
F5 F 0.24176(19) 0.28895(14) 0.41952(16) 0.0282(5) Uani 0.5357(9) 1 d . . P C 1
F6 F 0.4550(2) 0.40283(16) 0.60442(17) 0.0386(6) Uani 0.5357(9) 1 d . . P C 1
F7 F 0.2375(9) 0.4173(5) 0.5640(6) 0.0355(11) Uani 0.5357(9) 1 d . . P C 1
F8 F 0.3154(3) 0.29193(19) 0.6209(2) 0.0420(6) Uani 0.5357(9) 1 d . . P C 1
F9 F 0.7842(2) 0.21746(14) 0.49589(15) 0.0267(4) Uani 0.5357(9) 1 d . . P C 1
F10 F 0.7694(2) 0.21533(14) 0.32761(15) 0.0262(4) Uani 0.5357(9) 1 d . . P C 1
F11 F 0.6265(3) 0.06407(16) 0.4986(2) 0.0403(6) Uani 0.5357(9) 1 d . . P C 1
F12 F 0.6217(3) 0.05957(15) 0.3304(2) 0.0424(6) Uani 0.5357(9) 1 d . . P C 1
F13 F 0.8166(3) 0.05827(17) 0.4209(2) 0.0408(6) Uani 0.5357(9) 1 d . . P C 1
F14 F 0.5415(2) 0.21062(14) 0.21648(15) 0.0266(5) Uani 0.5357(9) 1 d . . P C 1
F15 F 0.3637(2) 0.29524(14) 0.23988(15) 0.0273(5) Uani 0.5357(9) 1 d . . P C 1
F16 F 0.5393(6) 0.3619(4) 0.1121(4) 0.0444(12) Uani 0.5357(9) 1 d . . P C 1
F17 F 0.7095(2) 0.36206(15) 0.22801(16) 0.0313(5) Uani 0.5357(9) 1 d . . P C 1
F18 F 0.5306(2) 0.44304(15) 0.24976(17) 0.0348(5) Uani 0.5357(9) 1 d . . P C 1
C5A C 0.4294(4) 0.3683(3) 0.4804(3) 0.0235(8) Uani 0.4643(9) 1 d . . P C 2
C6A C 0.3492(15) 0.3653(11) 0.5587(14) 0.026(2) Uani 0.4643(9) 1 d . U P C 2
C7A C 0.5793(4) 0.1468(3) 0.3778(3) 0.0265(9) Uani 0.4643(9) 1 d . . P C 2
C8A C 0.708(2) 0.1111(10) 0.4326(14) 0.040(3) Uani 0.4643(9) 1 d . . P C 2
C9A C 0.5850(4) 0.3277(3) 0.3058(3) 0.0230(8) Uani 0.4643(9) 1 d . . P C 2
C10A C 0.5062(6) 0.3357(3) 0.1989(4) 0.0272(9) Uani 0.4643(9) 1 d . . P C 2
F1A F 0.3673(2) 0.24298(14) 0.35529(16) 0.0210(5) Uani 0.4643(9) 1 d . . P C 2
F2A F 0.4603(3) 0.20856(17) 0.52220(18) 0.0272(5) Uani 0.4643(9) 1 d . . P C 2
F3A F 0.6596(2) 0.28327(16) 0.48751(18) 0.0288(5) Uani 0.4643(9) 1 d . . P C 2
F4A F 0.5259(3) 0.42627(16) 0.5239(2) 0.0333(6) Uani 0.4643(9) 1 d . . P C 2
F5A F 0.3570(7) 0.4126(6) 0.3988(6) 0.0163(19) Uani 0.4643(9) 1 d . . P C 2
F6A F 0.2671(11) 0.4362(6) 0.5855(7) 0.0422(16) Uani 0.4643(9) 1 d . . P C 2
F7A F 0.3908(4) 0.3292(2) 0.6551(2) 0.0395(7) Uani 0.4643(9) 1 d . . P C 2
F8A F 0.2264(3) 0.29896(18) 0.5372(2) 0.0371(6) Uani 0.4643(9) 1 d . . P C 2
F9A F 0.4803(3) 0.08364(15) 0.3975(2) 0.0316(6) Uani 0.4643(9) 1 d . . P C 2
F10A F 0.5934(3) 0.14075(16) 0.27379(18) 0.0308(6) Uani 0.4643(9) 1 d . . P C 2
F11A F 0.7061(4) 0.1027(2) 0.5341(2) 0.0465(8) Uani 0.4643(9) 1 d . . P C 2
F12A F 0.8237(3) 0.1577(2) 0.4114(2) 0.0498(8) Uani 0.4643(9) 1 d . . P C 2
F13A F 0.7352(4) 0.0258(2) 0.3959(3) 0.0519(9) Uani 0.4643(9) 1 d . . P C 2
F14A F 0.7121(2) 0.29283(17) 0.28593(19) 0.0316(6) Uani 0.4643(9) 1 d . . P C 2
F15A F 0.6129(3) 0.41420(16) 0.3358(2) 0.0318(6) Uani 0.4643(9) 1 d . . P C 2
F16A F 0.5822(6) 0.3798(5) 0.1323(5) 0.0425(13) Uani 0.4643(9) 1 d . . P C 2
F17A F 0.4741(3) 0.25816(17) 0.15539(19) 0.0361(6) Uani 0.4643(9) 1 d . . P C 2
F18A F 0.3880(3) 0.38177(18) 0.20493(19) 0.0358(6) Uani 0.4643(9) 1 d . . P C 2

loop_
_atom_site_aniso_label
_atom_site_aniso_U_11
_atom_site_aniso_U_22
_atom_site_aniso_U_33
_atom_site_aniso_U_23
_atom_site_aniso_U_13
_atom_site_aniso_U_12
Ag1 0.03229(9) 0.03017(8) 0.02241(8) -0.00231(6) -0.00052(6) -0.00013(6)
N1 0.0307(9) 0.0301(8) 0.0250(8) 0.0017(7) -0.0040(7) 0.0082(7)
N2 0.0250(8) 0.0327(9) 0.0285(8) -0.0060(7) -0.0014(7) -0.0040(7)
C1 0.0220(9) 0.0292(10) 0.0320(10) -0.0002(8) -0.0040(8) 0.0076(8)
C2 0.0357(12) 0.0463(13) 0.0462(13) 0.0030(10) 0.0171(10) 0.0071(10)
C3 0.0255(10) 0.0301(10) 0.0303(10) -0.0069(8) -0.0024(8) -0.0082(8)
C4 0.0441(14) 0.0617(16) 0.0313(11) -0.0149(11) 0.0088(10) -0.0147(12)
P1 0.0209(2) 0.0209(2) 0.0176(2) 0.00063(17) -0.00111(17) 0.00116(18)
C5 0.0206(17) 0.0216(16) 0.0214(16) 0.0038(13) -0.0009(14) -0.0007(14)
C6 0.024(3) 0.026(3) 0.020(2) 0.003(2) 0.008(2) 0.003(2)
C7 0.0199(16) 0.0225(16) 0.0225(16) 0.0020(13) 0.0012(13) 0.0013(13)
C8 0.037(4) 0.018(4) 0.036(5) -0.004(3) 0.012(4) 0.004(3)
C9 0.0149(15) 0.0287(17) 0.0194(15) -0.0014(13) -0.0015(12) 0.0004(13)
C10 0.025(2) 0.035(2) 0.024(2) 0.0046(16) -0.0010(16) -0.0026(18)
F1 0.0208(10) 0.0221(10) 0.0314(11) 0.0002(8) 0.0049(8) -0.0043(8)
F2 0.0245(11) 0.0298(11) 0.0182(9) 0.0076(8) 0.0044(8) 0.0079(9)
F3 0.0179(9) 0.0218(9) 0.0185(9) 0.0006(7) -0.0025(7) -0.0021(7)
F4 0.053(5) 0.031(5) 0.043(5) 0.021(3) -0.003(4) 0.006(4)
F5 0.0161(10) 0.0312(11) 0.0371(12) 0.0010(9) -0.0003(9) -0.0014(8)
F6 0.0339(13) 0.0529(15) 0.0278(11) -0.0153(10) -0.0070(10) 0.0131(11)
F7 0.037(3) 0.039(3) 0.031(3) -0.0052(18) 0.0061(18) 0.019(2)
F8 0.0443(16) 0.0523(17) 0.0315(14) 0.0160(12) 0.0193(12) 0.0170(13)
F9 0.0218(10) 0.0347(11) 0.0226(10) 0.0016(8) -0.0045(8) 0.0065(9)
F10 0.0194(10) 0.0356(11) 0.0242(10) 0.0034(8) 0.0065(8) 0.0023(9)
F11 0.0362(14) 0.0292(12) 0.0576(17) 0.0179(11) 0.0194(13) 0.0045(11)
F12 0.0418(14) 0.0277(11) 0.0580(16) -0.0133(11) 0.0064(12) 0.0002(11)
F13 0.0324(14) 0.0314(13) 0.0601(17) 0.0064(12) 0.0136(13) 0.0129(11)
F14 0.0249(11) 0.0342(11) 0.0208(10) -0.0094(8) 0.0020(8) -0.0014(9)
F15 0.0180(10) 0.0409(12) 0.0223(10) 0.0006(9) -0.0039(8) -0.0011(9)
F16 0.040(3) 0.073(4) 0.0198(18) 0.0128(19) -0.0011(15) -0.005(2)
F17 0.0194(10) 0.0411(13) 0.0334(11) 0.0115(10) 0.0022(9) -0.0062(9)
F18 0.0423(13) 0.0284(11) 0.0343(12) 0.0115(9) 0.0077(10) 0.0011(10)
C5A 0.023(2) 0.024(2) 0.0228(19) -0.0036(16) -0.0066(17) 0.0019(17)
C6A 0.024(4) 0.027(3) 0.026(3) 0.010(2) 0.003(3) 0.007(3)
C7A 0.025(2) 0.029(2) 0.025(2) -0.0004(16) 0.0007(16) 0.0023(17)
C8A 0.041(6) 0.041(8) 0.037(5) -0.013(4) 0.000(4) 0.023(6)
C9A 0.0196(19) 0.0206(18) 0.029(2) -0.0039(15) 0.0033(16) -0.0031(15)
C10A 0.035(3) 0.022(2) 0.026(2) -0.0010(17) 0.009(2) -0.006(2)
F1A 0.0156(10) 0.0228(11) 0.0244(11) 0.0018(9) -0.0008(8) -0.0034(9)
F2A 0.0297(14) 0.0295(13) 0.0227(12) 0.0056(10) 0.0045(11) 0.0072(11)
F3A 0.0213(12) 0.0359(14) 0.0279(12) -0.0086(10) -0.0076(9) 0.0039(10)
F4A 0.0363(14) 0.0319(14) 0.0308(13) -0.0099(10) -0.0045(11) -0.0018(11)
F5A 0.012(3) 0.019(4) 0.018(3) -0.002(3) 0.000(2) 0.006(3)
F6A 0.050(5) 0.037(3) 0.041(4) -0.004(2) 0.013(3) 0.019(3)
F7A 0.056(2) 0.0421(17) 0.0211(13) 0.0025(12) 0.0051(13) 0.0141(15)
F8A 0.0273(13) 0.0411(15) 0.0442(16) 0.0059(12) 0.0115(12) 0.0030(12)
F9A 0.0347(14) 0.0214(12) 0.0387(14) 0.0019(10) 0.0025(11) 0.0001(10)
F10A 0.0376(14) 0.0305(13) 0.0246(12) -0.0057(10) 0.0032(10) 0.0035(11)
F11A 0.0491(19) 0.055(2) 0.0336(15) 0.0046(13) -0.0069(14) 0.0265(16)
F12A 0.0212(14) 0.071(2) 0.0569(19) -0.0085(16) 0.0021(13) 0.0103(14)
F13A 0.054(2) 0.044(2) 0.057(2) -0.0099(15) -0.0033(17) 0.0321(17)
F14A 0.0186(12) 0.0408(15) 0.0365(14) -0.0081(11) 0.0093(10) -0.0062(11)
F15A 0.0359(14) 0.0258(12) 0.0341(13) -0.0055(10) 0.0046(11) -0.0117(11)
F16A 0.059(4) 0.043(2) 0.027(3) 0.0117(19) 0.018(2) -0.011(2)
F17A 0.0517(17) 0.0320(13) 0.0232(12) -0.0037(10) -0.0076(11) -0.0106(12)
F18A 0.0363(15) 0.0435(15) 0.0272(13) 0.0087(11) -0.0019(11) 0.0068(12)

loop_
_atom_type_symbol
_atom_type_description
_atom_type_scat_dispersion_real
_atom_type_scat_dispersion_imag
_atom_type_scat_source
C C 0.0033 0.0016 'International Tables Vol C Tables 4.2.6.8 and 6.1.1.4'
H H 0.0000 0.0000 'International Tables Vol C Tables 4.2.6.8 and 6.1.1.4'
N N 0.0061 0.0033 'International Tables Vol C Tables 4.2.6.8 and 6.1.1.4'
F F 0.0171 0.0103 'International Tables Vol C Tables 4.2.6.8 and 6.1.1.4'
P P 0.1023 0.0942 'International Tables Vol C Tables 4.2.6.8 and 6.1.1.4'
Ag Ag -0.8971 1.1015 'International Tables Vol C Tables 4.2.6.8 and 6.1.1.4'

loop_
_geom_angle_atom_site_label_1
_geom_angle_atom_site_label_2
_geom_angle_atom_site_label_3
_geom_angle
N1 Ag1 N2 176.75(6)
C1 N1 Ag1 172.95(17)
C3 N2 Ag1 169.43(16)
N1 C1 C2 179.6(2)
C1 C2 H2A 109.5
C1 C2 H2B 109.5
H2A C2 H2B 109.5
C1 C2 H2C 109.5
H2A C2 H2C 109.5
H2B C2 H2C 109.5
N2 C3 C4 179.6(2)
C3 C4 H4A 109.5
C3 C4 H4B 109.5
H4A C4 H4B 109.5
C3 C4 H4C 109.5
H4A C4 H4C 109.5
H4B C4 H4C 109.5
F4 C5 F5 106.5(5)
F4 C5 C6 106.5(6)
F5 C5 C6 96.2(5)
F8 C6 F7 121.2(11)
F8 C6 F6 108.2(10)
F7 C6 F6 100.8(9)
F8 C6 C5 116.2(10)
F7 C6 C5 107.2(10)
F6 C6 C5 100.0(7)
F10 C7 F9 104.3(3)
F10 C7 C8 104.6(6)
F9 C7 C8 103.6(6)
F13 C8 F12 109.1(9)
F13 C8 F11 108.3(12)
F12 C8 F11 107.3(9)
F13 C8 C7 111.2(9)
F12 C8 C7 110.8(11)
F11 C8 C7 110.1(8)
F15 C9 F14 104.6(2)
F15 C9 C10 104.2(3)
F14 C9 C10 105.3(3)
F17 C10 F18 107.5(4)
F17 C10 F16 107.4(4)
F18 C10 F16 107.7(4)
F17 C10 C9 112.5(3)
F18 C10 C9 111.9(3)
F16 C10 C9 109.6(4)
C6A C5A F4A 97.5(8)
C6A C5A F5A 107.6(8)
F4A C5A F5A 107.6(4)
C5A C6A F6A 122.8(13)
C5A C6A F7A 123.2(12)
F6A C6A F7A 102.5(12)
C5A C6A F8A 111.5(12)
F6A C6A F8A 95.3(9)
F7A C6A F8A 94.8(9)
F10A C7A F9A 104.4(3)
F10A C7A C8A 107.9(8)
F9A C7A C8A 103.6(7)
F11A C8A F12A 108.2(11)
F11A C8A F13A 105.3(13)
F12A C8A F13A 103.2(13)
F11A C8A C7A 116.0(14)
F12A C8A C7A 113.2(13)
F13A C8A C7A 109.9(9)
F14A C9A F15A 104.5(3)
F14A C9A C10A 105.2(3)
F15A C9A C10A 104.7(3)
F17A C10A F16A 106.8(4)
F17A C10A F18A 107.5(4)
F16A C10A F18A 106.7(5)
F17A C10A C9A 113.6(4)
F16A C10A C9A 110.5(5)
F18A C10A C9A 111.4(3)

loop_
_geom_bond_atom_site_label_1
_geom_bond_atom_site_label_2
_geom_bond_distance
Ag1 N1 2.0934(17)
Ag1 N2 2.0980(17)
N1 C1 1.129(3)
N2 C3 1.133(3)
C1 C2 1.458(3)
C2 H2A 0.9800
C2 H2B 0.9800
C2 H2C 0.9800
C3 C4 1.451(3)
C4 H4A 0.9800
C4 H4B 0.9800
C4 H4C 0.9800
C5 F4 1.364(10)
C5 F5 1.373(4)
C5 C6 1.628(14)
C6 F8 1.164(14)
C6 F7 1.286(16)
C6 F6 1.491(13)
C7 F10 1.365(4)
C7 F9 1.368(4)
C7 C8 1.557(12)
C8 F13 1.304(18)
C8 F12 1.335(13)
C8 F11 1.346(14)
C9 F15 1.372(4)
C9 F14 1.374(4)
C9 C10 1.549(5)
C10 F17 1.328(5)
C10 F18 1.332(5)
C10 F16 1.335(7)
C5A C6A 1.310(16)
C5A F4A 1.367(5)
C5A F5A 1.391(9)
C6A F6A 1.383(19)
C6A F7A 1.386(17)
C6A F8A 1.559(15)
C7A F10A 1.356(5)
C7A F9A 1.381(5)
C7A C8A 1.49(2)
C8A F11A 1.313(19)
C8A F12A 1.360(19)
C8A F13A 1.394(14)
C9A F14A 1.373(4)
C9A F15A 1.375(4)
C9A C10A 1.532(6)
C10A F17A 1.318(5)
C10A F16A 1.338(8)
C10A F18A 1.341(5)

loop_
_geom_torsion_atom_site_label_1
_geom_torsion_atom_site_label_2
_geom_torsion_atom_site_label_3
_geom_torsion_atom_site_label_4
_geom_torsion
F4 C5 C6 F8 173.4(9)
F5 C5 C6 F8 64.1(10)
F4 C5 C6 F7 34.2(10)
F5 C5 C6 F7 -75.1(8)
F4 C5 C6 F6 -70.4(8)
F5 C5 C6 F6 -179.7(6)
F10 C7 C8 F13 57.5(9)
F9 C7 C8 F13 -51.5(9)
F10 C7 C8 F12 -64.0(11)
F9 C7 C8 F12 -173.0(8)
F10 C7 C8 F11 177.5(9)
F9 C7 C8 F11 68.5(11)
F15 C9 C10 F17 -175.5(3)
F14 C9 C10 F17 -65.7(4)
F15 C9 C10 F18 63.3(4)
F14 C9 C10 F18 173.1(3)
F15 C9 C10 F16 -56.1(5)
F14 C9 C10 F16 53.7(5)
F4A C5A C6A F6A 70.9(14)
F5A C5A C6A F6A -40.2(16)
F4A C5A C6A F7A -65.9(14)
F5A C5A C6A F7A -177.0(11)
F4A C5A C6A F8A -177.3(8)
F5A C5A C6A F8A 71.6(11)
F10A C7A C8A F11A -172.7(8)
F9A C7A C8A F11A -62.4(10)
F10A C7A C8A F12A 61.3(10)
F9A C7A C8A F12A 171.7(8)
F10A C7A C8A F13A -53.5(14)
F9A C7A C8A F13A 56.9(13)
F14A C9A C10A F17A 68.0(4)
F15A C9A C10A F17A 177.9(3)
F14A C9A C10A F16A -52.0(5)
F15A C9A C10A F16A 57.9(5)
F14A C9A C10A F18A -170.4(3)
F15A C9A C10A F18A -60.6(4)
